data_4343542
loop_
_publ_author_name
'Vologzhanina, Anna V.'
'Belov, Alexander S.'
'Novikov, Valentin V.'
'Dolganov, Alexander V.'
'Romanenko, Galina V.'
'Ovcharenko, Victor I.'
'Korlyukov, Alexander A.'
'Buzin, Mikhail I.'
'Voloshin, Yan Z.'

_publ_section_title
;
 Synthesis and Temperature-Induced Structural Phase and Spin Transitions
 in Hexadecylboron-Capped Cobalt(II) Hexachloroclathrochelate and Its
 Diamagnetic Iron(II)-Encapsulating Analogue.
;
_journal_issue 12
_journal_name_full 'Inorganic chemistry'
_journal_page_first 5827
_journal_page_last 5838
_journal_paper_doi 10.1021/acs.inorgchem.5b00546
_journal_volume 54
_journal_year 2015
_chemical_formula_moiety 'C38 H66 B2 Cl6 Fe N6 O6'
_chemical_formula_sum 'C38 H66 B2 Cl6 Fe N6 O6'
_chemical_formula_weight 993.14
_chemical_name_systematic
;
 ? 
;
_space_group_IT_number 15
_symmetry_cell_setting monoclinic
_symmetry_space_group_name_Hall '-C 2yc'
_symmetry_space_group_name_H-M 'C 1 2/c 1'
_atom_sites_solution_hydrogens geom
_atom_sites_solution_primary direct
_atom_sites_solution_secondary difmap
_audit_creation_method SHELXL-97
_cell_angle_alpha 90.00
_cell_angle_beta 102.069(6)
_cell_angle_gamma 90.00
_cell_formula_units_Z 4
_cell_length_a 44.925(4)
_cell_length_b 7.9417(6)
_cell_length_c 13.9468(11)
_cell_measurement_reflns_used 3328
_cell_measurement_temperature 240(2)
_cell_measurement_theta_max 26.66
_cell_measurement_theta_min 2.80
_cell_volume 4866.0(7)
_computing_cell_refinement 'APEX2 (Bruker, 2005)'
_computing_data_collection 'APEX2 (Bruker, 2005)'
_computing_data_reduction 'APEX2 (Bruker, 2005)'
_computing_molecular_graphics 'SHELXTL ver. 5.1 (Sheldrick, 2008)'
_computing_publication_material 'SHELXTL ver. 5.1 (Sheldrick, 2008)'
_computing_structure_refinement 'SHELXTL ver. 5.1 (Sheldrick, 2008)'
_computing_structure_solution 'SHELXTL ver. 5.1 (Sheldrick, 2008)'
_diffrn_ambient_temperature 240(2)
_diffrn_measured_fraction_theta_full 0.996
_diffrn_measured_fraction_theta_max 0.996
_diffrn_measurement_device_type 'Bruker APEX-II CCD'
_diffrn_measurement_method '\f and \w scans'
_diffrn_radiation_monochromator graphite
_diffrn_radiation_source 'fine-focus sealed tube'
_diffrn_radiation_type MoK\a
_diffrn_radiation_wavelength 0.71073
_diffrn_reflns_av_R_equivalents 0.1223
_diffrn_reflns_av_sigmaI/netI 0.1254
_diffrn_reflns_limit_h_max 52
_diffrn_reflns_limit_h_min -55
_diffrn_reflns_limit_k_max 9
_diffrn_reflns_limit_k_min -9
_diffrn_reflns_limit_l_max 13
_diffrn_reflns_limit_l_min -17
_diffrn_reflns_number 17359
_diffrn_reflns_theta_full 26.00
_diffrn_reflns_theta_max 26.00
_diffrn_reflns_theta_min 2.61
_diffrn_standards_number 0
_exptl_absorpt_coefficient_mu 0.687
_exptl_absorpt_correction_T_max 0.3765
_exptl_absorpt_correction_T_min 0.2239
_exptl_absorpt_correction_type multi-scan
_exptl_absorpt_process_details 'SADABS (Sheldrick, 1998)'
_exptl_crystal_colour red
_exptl_crystal_density_diffrn 1.356
_exptl_crystal_density_method 'not measured'
_exptl_crystal_description plate
_exptl_crystal_F_000 2088
_exptl_crystal_size_max 0.28
_exptl_crystal_size_mid 0.06
_exptl_crystal_size_min 0.02
_refine_diff_density_max 0.304
_refine_diff_density_min -0.305
_refine_diff_density_rms 0.062
_refine_ls_extinction_method none
_refine_ls_goodness_of_fit_ref 0.827
_refine_ls_hydrogen_treatment constr
_refine_ls_matrix_type full
_refine_ls_number_parameters 268
_refine_ls_number_reflns 4763
_refine_ls_number_restraints 0
_refine_ls_restrained_S_all 0.827
_refine_ls_R_factor_all 0.1120
_refine_ls_R_factor_gt 0.0437
_refine_ls_shift/su_max 0.000
_refine_ls_shift/su_mean 0.000
_refine_ls_structure_factor_coef Fsqd
_refine_ls_weighting_details 'calc w=1/[\s^2^(Fo^2^)+(0.0010P)^2^+0.0000P] where P=(Fo^2^+2Fc^2^)/3'
_refine_ls_weighting_scheme calc
_refine_ls_wR_factor_gt 0.0685
_refine_ls_wR_factor_ref 0.0816
_reflns_number_gt 2277
_reflns_number_total 4763
_reflns_threshold_expression I>2\s(I)
_cod_data_source_file ic5b00546_si_002.cif
_cod_data_source_block 4_240
_cod_depositor_comments
;
The following automatic conversions were performed:

'_symmetry_cell_setting' value 'Monoclinic' changed to 'monoclinic'
according to
/usr/data/users/saulius/crontab/automatic-downloads/current/ACS/lib/dictionaries/cif_core.dic
dictionary named 'cif_core.dic' version 2.4.2 from 2011-04-26.

Automatic conversion script
Id: cif_fix_values 3271 2015-04-21 07:52:19Z andrius 
;
_cod_original_cell_volume 4865.9(7)
_cod_original_sg_symbol_H-M 'C 2/c'
_cod_database_code 4343542

loop_
_symmetry_equiv_pos_as_xyz
'x, y, z'
'-x, y, -z+1/2'
'x+1/2, y+1/2, z'
'-x+1/2, y+1/2, -z+1/2'
'-x, -y, -z'
'x, -y, z-1/2'
'-x+1/2, -y+1/2, -z'
'x+1/2, -y+1/2, z-1/2'

loop_
_atom_site_label
_atom_site_type_symbol
_atom_site_fract_x
_atom_site_fract_y
_atom_site_fract_z
_atom_site_U_iso_or_equiv
_atom_site_adp_type
_atom_site_occupancy
_atom_site_symmetry_multiplicity
_atom_site_calc_flag
_atom_site_refinement_flags
Fe1 Fe 0.0000 0.49020(9) 0.2500 0.03261(19) Uani 1 2 d S
Cl1 Cl 0.03762(2) 1.00157(11) 0.26058(7) 0.0518(3) Uani 1 1 d .
Cl2 Cl 0.02887(2) 0.22372(12) 0.00808(6) 0.0518(3) Uani 1 1 d .
Cl3 Cl -0.04596(2) 0.24691(13) -0.02449(6) 0.0556(3) Uani 1 1 d .
B1 B 0.06978(9) 0.4897(5) 0.2747(3) 0.0353(10) Uani 1 1 d .
O1 O 0.05708(5) 0.6619(3) 0.24807(16) 0.0440(6) Uani 1 1 d .
O2 O 0.05505(5) 0.3678(3) 0.19616(16) 0.0463(6) Uani 1 1 d .
O3 O -0.06115(5) 0.4394(3) 0.13150(16) 0.0519(7) Uani 1 1 d .
N1 N 0.02643(6) 0.6766(3) 0.24270(19) 0.0354(7) Uani 1 1 d .
N2 N 0.02392(6) 0.3736(3) 0.1736(2) 0.0389(7) Uani 1 1 d .
N3 N -0.03045(6) 0.4232(3) 0.13827(19) 0.0405(7) Uani 1 1 d .
C1 C 0.01582(7) 0.8252(4) 0.2492(2) 0.0349(8) Uani 1 1 d .
C2 C 0.01048(8) 0.3126(4) 0.0896(2) 0.0366(9) Uani 1 1 d .
C3 C -0.02196(8) 0.3342(4) 0.0709(2) 0.0349(8) Uani 1 1 d .
C4 C 0.10472(7) 0.4869(5) 0.2825(2) 0.0435(9) Uani 1 1 d .
H4A H 0.1143 0.5658 0.3338 0.052 Uiso 1 1 calc R
H4B H 0.1124 0.3739 0.3024 0.052 Uiso 1 1 calc R
C5 C 0.11421(7) 0.5335(5) 0.1867(2) 0.0475(10) Uani 1 1 d .
H5A H 0.1022 0.4656 0.1338 0.057 Uiso 1 1 calc R
H5B H 0.1089 0.6518 0.1721 0.057 Uiso 1 1 calc R
C6 C 0.14753(7) 0.5099(5) 0.1854(2) 0.0480(9) Uani 1 1 d .
H6A H 0.1535 0.3946 0.2059 0.058 Uiso 1 1 calc R
H6B H 0.1596 0.5868 0.2331 0.058 Uiso 1 1 calc R
C7 C 0.15491(8) 0.5416(5) 0.0857(3) 0.0542(11) Uani 1 1 d .
H7A H 0.1422 0.4673 0.0379 0.065 Uiso 1 1 calc R
H7B H 0.1493 0.6579 0.0664 0.065 Uiso 1 1 calc R
C8 C 0.18747(8) 0.5148(5) 0.0799(2) 0.0522(10) Uani 1 1 d .
H8A H 0.2002 0.5934 0.1250 0.063 Uiso 1 1 calc R
H8B H 0.1934 0.4004 0.1024 0.063 Uiso 1 1 calc R
C9 C 0.19409(8) 0.5384(5) -0.0218(2) 0.0573(11) Uani 1 1 d .
H9A H 0.1879 0.6524 -0.0445 0.069 Uiso 1 1 calc R
H9B H 0.1815 0.4591 -0.0667 0.069 Uiso 1 1 calc R
C10 C 0.22686(8) 0.5133(5) -0.0281(2) 0.0559(10) Uani 1 1 d .
H10A H 0.2332 0.3999 -0.0045 0.067 Uiso 1 1 calc R
H10B H 0.2394 0.5939 0.0159 0.067 Uiso 1 1 calc R
C11 C 0.23320(8) 0.5344(5) -0.1301(3) 0.0574(11) Uani 1 1 d .
H11A H 0.2208 0.4528 -0.1740 0.069 Uiso 1 1 calc R
H11B H 0.2266 0.6472 -0.1541 0.069 Uiso 1 1 calc R
C12 C 0.26628(8) 0.5114(5) -0.1364(3) 0.0571(10) Uani 1 1 d .
H12A H 0.2786 0.5925 -0.0922 0.069 Uiso 1 1 calc R
H12B H 0.2728 0.3983 -0.1128 0.069 Uiso 1 1 calc R
C13 C 0.27275(8) 0.5333(5) -0.2373(3) 0.0572(11) Uani 1 1 d .
H13A H 0.2658 0.6453 -0.2616 0.069 Uiso 1 1 calc R
H13B H 0.2608 0.4502 -0.2811 0.069 Uiso 1 1 calc R
C14 C 0.30574(8) 0.5146(5) -0.2430(3) 0.0584(11) Uani 1 1 d .
H14A H 0.3127 0.4022 -0.2193 0.070 Uiso 1 1 calc R
H14B H 0.3178 0.5970 -0.1988 0.070 Uiso 1 1 calc R
C15 C 0.31204(8) 0.5382(5) -0.3440(3) 0.0600(11) Uani 1 1 d .
H15A H 0.3047 0.6497 -0.3682 0.072 Uiso 1 1 calc R
H15B H 0.3003 0.4543 -0.3879 0.072 Uiso 1 1 calc R
C16 C 0.34518(8) 0.5231(5) -0.3503(3) 0.0632(11) Uani 1 1 d .
H16A H 0.3569 0.6080 -0.3072 0.076 Uiso 1 1 calc R
H16B H 0.3527 0.4122 -0.3255 0.076 Uiso 1 1 calc R
C17 C 0.35119(9) 0.5449(5) -0.4524(3) 0.0634(12) Uani 1 1 d .
H17A H 0.3397 0.4587 -0.4950 0.076 Uiso 1 1 calc R
H17B H 0.3432 0.6548 -0.4775 0.076 Uiso 1 1 calc R
C18 C 0.38412(9) 0.5337(6) -0.4608(3) 0.0718(13) Uani 1 1 d .
H18A H 0.3923 0.4248 -0.4348 0.086 Uiso 1 1 calc R
H18B H 0.3957 0.6220 -0.4201 0.086 Uiso 1 1 calc R
C19 C 0.38885(9) 0.5524(5) -0.5660(3) 0.0816(14) Uani 1 1 d .
H19A H 0.4105 0.5509 -0.5657 0.122 Uiso 1 1 calc R
H19B H 0.3802 0.6582 -0.5933 0.122 Uiso 1 1 calc R
H19C H 0.3789 0.4599 -0.6057 0.122 Uiso 1 1 calc R

loop_
_atom_site_aniso_label
_atom_site_aniso_U_11
_atom_site_aniso_U_22
_atom_site_aniso_U_33
_atom_site_aniso_U_23
_atom_site_aniso_U_13
_atom_site_aniso_U_12
Fe1 0.0351(4) 0.0394(4) 0.0257(4) 0.000 0.0117(3) 0.000
Cl1 0.0539(6) 0.0399(5) 0.0611(6) 0.0004(6) 0.0111(5) -0.0071(5)
Cl2 0.0581(6) 0.0666(7) 0.0354(5) -0.0079(5) 0.0209(4) 0.0103(6)
Cl3 0.0537(6) 0.0778(7) 0.0334(5) -0.0162(6) 0.0048(4) -0.0008(6)
B1 0.041(2) 0.038(2) 0.028(2) 0.001(2) 0.0122(19) 0.000(2)
O1 0.0350(14) 0.0460(16) 0.0539(16) -0.0012(13) 0.0158(12) -0.0018(11)
O2 0.0322(14) 0.0618(17) 0.0474(16) -0.0126(14) 0.0139(12) -0.0005(12)
O3 0.0338(14) 0.0823(19) 0.0398(15) -0.0162(14) 0.0081(12) 0.0022(13)
N1 0.0350(18) 0.0400(18) 0.0327(17) 0.0027(15) 0.0106(14) -0.0028(14)
N2 0.0367(18) 0.0460(19) 0.0365(18) -0.0046(16) 0.0138(15) 0.0021(14)
N3 0.0359(18) 0.056(2) 0.0313(17) -0.0098(15) 0.0116(14) 0.0034(15)
C1 0.041(2) 0.0320(19) 0.030(2) 0.0001(18) 0.0047(18) -0.0028(16)
C2 0.044(2) 0.042(2) 0.026(2) 0.0017(19) 0.0145(17) 0.0043(18)
C3 0.047(2) 0.038(2) 0.0183(18) -0.0065(18) 0.0058(16) -0.0006(17)
C4 0.038(2) 0.057(2) 0.038(2) 0.005(2) 0.0141(17) 0.0021(19)
C5 0.040(2) 0.066(3) 0.040(2) 0.004(2) 0.0151(17) 0.0009(19)
C6 0.041(2) 0.062(2) 0.043(2) 0.002(2) 0.0138(18) 0.000(2)
C7 0.048(2) 0.074(3) 0.045(2) -0.001(2) 0.0210(19) -0.003(2)
C8 0.044(2) 0.072(3) 0.045(2) -0.002(2) 0.0208(18) 0.000(2)
C9 0.050(2) 0.082(3) 0.044(2) 0.003(2) 0.021(2) 0.002(2)
C10 0.050(2) 0.078(3) 0.045(2) 0.001(2) 0.022(2) 0.000(2)
C11 0.054(2) 0.082(3) 0.041(2) -0.001(2) 0.0217(19) 0.004(2)
C12 0.051(2) 0.079(3) 0.047(2) -0.003(3) 0.0217(19) -0.002(2)
C13 0.054(2) 0.078(3) 0.045(2) -0.005(2) 0.0216(19) 0.001(2)
C14 0.051(2) 0.083(3) 0.047(2) -0.003(3) 0.0237(19) 0.000(2)
C15 0.054(3) 0.081(3) 0.051(3) 0.003(2) 0.025(2) 0.004(2)
C16 0.060(3) 0.089(3) 0.045(2) -0.004(3) 0.022(2) 0.001(2)
C17 0.059(3) 0.078(3) 0.061(3) 0.001(2) 0.031(2) 0.003(2)
C18 0.054(3) 0.106(4) 0.061(3) -0.004(3) 0.024(2) 0.001(3)
C19 0.065(3) 0.106(4) 0.083(3) 0.011(3) 0.038(3) 0.008(3)

loop_
_atom_type_symbol
_atom_type_description
_atom_type_scat_dispersion_real
_atom_type_scat_dispersion_imag
_atom_type_scat_source
C C 0.0033 0.0016 'International Tables Vol C Tables 4.2.6.8 and 6.1.1.4'
H H 0.0000 0.0000 'International Tables Vol C Tables 4.2.6.8 and 6.1.1.4'
B B 0.0013 0.0007 'International Tables Vol C Tables 4.2.6.8 and 6.1.1.4'
N N 0.0061 0.0033 'International Tables Vol C Tables 4.2.6.8 and 6.1.1.4'
O O 0.0106 0.0060 'International Tables Vol C Tables 4.2.6.8 and 6.1.1.4'
Cl Cl 0.1484 0.1585 'International Tables Vol C Tables 4.2.6.8 and 6.1.1.4'
Fe Fe 0.3463 0.8444 'International Tables Vol C Tables 4.2.6.8 and 6.1.1.4'

loop_
_geom_angle_atom_site_label_1
_geom_angle_atom_site_label_2
_geom_angle_atom_site_label_3
_geom_angle
_geom_angle_site_symmetry_1
_geom_angle_site_symmetry_3
N2 Fe1 N2 121.80(16) . 2
N2 Fe1 N1 85.27(12) . .
N2 Fe1 N1 146.61(12) 2 .
N2 Fe1 N1 146.61(12) . 2
N2 Fe1 N1 85.27(12) 2 2
N1 Fe1 N1 78.65(17) . 2
N2 Fe1 N3 78.51(12) . .
N2 Fe1 N3 85.97(12) 2 .
N1 Fe1 N3 121.04(11) . .
N1 Fe1 N3 85.02(11) 2 .
N2 Fe1 N3 85.97(12) . 2
N2 Fe1 N3 78.51(12) 2 2
N1 Fe1 N3 85.02(11) . 2
N1 Fe1 N3 121.04(11) 2 2
N3 Fe1 N3 147.82(17) . 2
O3 B1 O1 107.8(3) 2 .
O3 B1 O2 108.0(3) 2 .
O1 B1 O2 108.7(3) . .
O3 B1 C4 112.3(3) 2 .
O1 B1 C4 111.0(3) . .
O2 B1 C4 109.0(3) . .
N1 O1 B1 114.7(2) . .
N2 O2 B1 114.7(2) . .
N3 O3 B1 114.0(2) . 2
C1 N1 O1 117.3(3) . .
C1 N1 Fe1 117.7(2) . .
O1 N1 Fe1 124.0(2) . .
C2 N2 O2 117.1(3) . .
C2 N2 Fe1 118.5(2) . .
O2 N2 Fe1 123.9(2) . .
C3 N3 O3 116.5(3) . .
C3 N3 Fe1 118.2(2) . .
O3 N3 Fe1 124.5(2) . .
N1 C1 C1 112.78(18) . 2
N1 C1 Cl1 123.4(2) . .
C1 C1 Cl1 123.77(12) 2 .
N2 C2 C3 112.6(3) . .
N2 C2 Cl2 124.3(3) . .
C3 C2 Cl2 123.1(3) . .
N3 C3 C2 112.0(3) . .
N3 C3 Cl3 124.3(3) . .
C2 C3 Cl3 123.7(3) . .
C5 C4 B1 113.5(3) . .
C5 C4 H4A 108.9 . .
B1 C4 H4A 108.9 . .
C5 C4 H4B 108.9 . .
B1 C4 H4B 108.9 . .
H4A C4 H4B 107.7 . .
C6 C5 C4 116.0(3) . .
C6 C5 H5A 108.3 . .
C4 C5 H5A 108.3 . .
C6 C5 H5B 108.3 . .
C4 C5 H5B 108.3 . .
H5A C5 H5B 107.4 . .
C5 C6 C7 113.4(3) . .
C5 C6 H6A 108.9 . .
C7 C6 H6A 108.9 . .
C5 C6 H6B 108.9 . .
C7 C6 H6B 108.9 . .
H6A C6 H6B 107.7 . .
C8 C7 C6 115.4(3) . .
C8 C7 H7A 108.4 . .
C6 C7 H7A 108.4 . .
C8 C7 H7B 108.4 . .
C6 C7 H7B 108.4 . .
H7A C7 H7B 107.5 . .
C9 C8 C7 114.6(3) . .
C9 C8 H8A 108.6 . .
C7 C8 H8A 108.6 . .
C9 C8 H8B 108.6 . .
C7 C8 H8B 108.6 . .
H8A C8 H8B 107.6 . .
C8 C9 C10 115.0(3) . .
C8 C9 H9A 108.5 . .
C10 C9 H9A 108.5 . .
C8 C9 H9B 108.5 . .
C10 C9 H9B 108.5 . .
H9A C9 H9B 107.5 . .
C9 C10 C11 114.7(3) . .
C9 C10 H10A 108.6 . .
C11 C10 H10A 108.6 . .
C9 C10 H10B 108.6 . .
C11 C10 H10B 108.6 . .
H10A C10 H10B 107.6 . .
C12 C11 C10 114.8(3) . .
C12 C11 H11A 108.6 . .
C10 C11 H11A 108.6 . .
C12 C11 H11B 108.6 . .
C10 C11 H11B 108.6 . .
H11A C11 H11B 107.6 . .
C13 C12 C11 115.0(3) . .
C13 C12 H12A 108.5 . .
C11 C12 H12A 108.5 . .
C13 C12 H12B 108.5 . .
C11 C12 H12B 108.5 . .
H12A C12 H12B 107.5 . .
C12 C13 C14 115.0(3) . .
C12 C13 H13A 108.5 . .
C14 C13 H13A 108.5 . .
C12 C13 H13B 108.5 . .
C14 C13 H13B 108.5 . .
H13A C13 H13B 107.5 . .
C13 C14 C15 114.6(3) . .
C13 C14 H14A 108.6 . .
C15 C14 H14A 108.6 . .
C13 C14 H14B 108.6 . .
C15 C14 H14B 108.6 . .
H14A C14 H14B 107.6 . .
C14 C15 C16 115.0(3) . .
C14 C15 H15A 108.5 . .
C16 C15 H15A 108.5 . .
C14 C15 H15B 108.5 . .
C16 C15 H15B 108.5 . .
H15A C15 H15B 107.5 . .
C17 C16 C15 114.6(3) . .
C17 C16 H16A 108.6 . .
C15 C16 H16A 108.6 . .
C17 C16 H16B 108.6 . .
C15 C16 H16B 108.6 . .
H16A C16 H16B 107.6 . .
C18 C17 C16 115.9(3) . .
C18 C17 H17A 108.3 . .
C16 C17 H17A 108.3 . .
C18 C17 H17B 108.3 . .
C16 C17 H17B 108.3 . .
H17A C17 H17B 107.4 . .
C17 C18 C19 113.7(3) . .
C17 C18 H18A 108.8 . .
C19 C18 H18A 108.8 . .
C17 C18 H18B 108.8 . .
C19 C18 H18B 108.8 . .
H18A C18 H18B 107.7 . .
C18 C19 H19A 109.5 . .
C18 C19 H19B 109.5 . .
H19A C19 H19B 109.5 . .
C18 C19 H19C 109.5 . .
H19A C19 H19C 109.5 . .
H19B C19 H19C 109.5 . .

loop_
_geom_bond_atom_site_label_1
_geom_bond_atom_site_label_2
_geom_bond_distance
_geom_bond_site_symmetry_2
Fe1 N2 1.904(3) .
Fe1 N2 1.904(3) 2
Fe1 N1 1.914(3) .
Fe1 N1 1.914(3) 2
Fe1 N3 1.921(3) .
Fe1 N3 1.921(3) 2
Cl1 C1 1.697(3) .
Cl2 C2 1.693(3) .
Cl3 C3 1.677(3) .
B1 O3 1.495(4) 2
B1 O1 1.498(4) .
B1 O2 1.507(4) .
B1 C4 1.551(5) .
O1 N1 1.368(3) .
O2 N2 1.369(3) .
O3 N3 1.369(3) .
O3 B1 1.495(4) 2
N1 C1 1.283(4) .
N2 C2 1.295(4) .
N3 C3 1.295(4) .
C1 C1 1.426(6) 2
C2 C3 1.436(4) .
C4 C5 1.530(4) .
C4 H4A 0.9800 .
C4 H4B 0.9800 .
C5 C6 1.512(4) .
C5 H5A 0.9800 .
C5 H5B 0.9800 .
C6 C7 1.516(5) .
C6 H6A 0.9800 .
C6 H6B 0.9800 .
C7 C8 1.497(4) .
C7 H7A 0.9800 .
C7 H7B 0.9800 .
C8 C9 1.521(4) .
C8 H8A 0.9800 .
C8 H8B 0.9800 .
C9 C10 1.506(4) .
C9 H9A 0.9800 .
C9 H9B 0.9800 .
C10 C11 1.517(4) .
C10 H10A 0.9800 .
C10 H10B 0.9800 .
C11 C12 1.518(5) .
C11 H11A 0.9800 .
C11 H11B 0.9800 .
C12 C13 1.505(5) .
C12 H12A 0.9800 .
C12 H12B 0.9800 .
C13 C14 1.508(5) .
C13 H13A 0.9800 .
C13 H13B 0.9800 .
C14 C15 1.506(5) .
C14 H14A 0.9800 .
C14 H14B 0.9800 .
C15 C16 1.514(5) .
C15 H15A 0.9800 .
C15 H15B 0.9800 .
C16 C17 1.514(5) .
C16 H16A 0.9800 .
C16 H16B 0.9800 .
C17 C18 1.510(5) .
C17 H17A 0.9800 .
C17 H17B 0.9800 .
C18 C19 1.534(5) .
C18 H18A 0.9800 .
C18 H18B 0.9800 .
C19 H19A 0.9700 .
C19 H19B 0.9700 .
C19 H19C 0.9700 .

loop_
_geom_torsion_atom_site_label_1
_geom_torsion_atom_site_label_2
_geom_torsion_atom_site_label_3
_geom_torsion_atom_site_label_4
_geom_torsion
_geom_torsion_site_symmetry_1
_geom_torsion_site_symmetry_4
O3 B1 O1 N1 -54.7(3) 2 .
O2 B1 O1 N1 62.1(3) . .
C4 B1 O1 N1 -178.1(3) . .
O3 B1 O2 N2 65.5(3) 2 .
O1 B1 O2 N2 -51.2(3) . .
C4 B1 O2 N2 -172.3(3) . .
B1 O1 N1 C1 159.9(3) . .
B1 O1 N1 Fe1 -8.3(3) . .
N2 Fe1 N1 C1 153.0(3) . .
N2 Fe1 N1 C1 -60.4(4) 2 .
N1 Fe1 N1 C1 2.40(19) 2 .
N3 Fe1 N1 C1 79.4(3) . .
N3 Fe1 N1 C1 -120.7(3) 2 .
N2 Fe1 N1 O1 -38.8(2) . .
N2 Fe1 N1 O1 107.9(3) 2 .
N1 Fe1 N1 O1 170.6(3) 2 .
N3 Fe1 N1 O1 -112.3(2) . .
N3 Fe1 N1 O1 47.6(2) 2 .
B1 O2 N2 C2 159.7(3) . .
B1 O2 N2 Fe1 -12.0(3) . .
N2 Fe1 N2 C2 79.3(2) 2 .
N1 Fe1 N2 C2 -121.5(3) . .
N1 Fe1 N2 C2 -60.5(4) 2 .
N3 Fe1 N2 C2 1.5(2) . .
N3 Fe1 N2 C2 153.2(3) 2 .
N2 Fe1 N2 O2 -109.1(2) 2 .
N1 Fe1 N2 O2 50.1(2) . .
N1 Fe1 N2 O2 111.1(3) 2 .
N3 Fe1 N2 O2 173.1(3) . .
N3 Fe1 N2 O2 -35.3(2) 2 .
B1 O3 N3 C3 160.2(3) 2 .
B1 O3 N3 Fe1 -9.1(4) 2 .
N2 Fe1 N3 C3 2.1(2) . .
N2 Fe1 N3 C3 -121.5(3) 2 .
N1 Fe1 N3 C3 79.3(3) . .
N1 Fe1 N3 C3 152.9(3) 2 .
N3 Fe1 N3 C3 -60.7(2) 2 .
N2 Fe1 N3 O3 171.2(3) . .
N2 Fe1 N3 O3 47.6(2) 2 .
N1 Fe1 N3 O3 -111.5(2) . .
N1 Fe1 N3 O3 -38.0(2) 2 .
N3 Fe1 N3 O3 108.5(2) 2 .
O1 N1 C1 C1 -175.2(3) . 2
Fe1 N1 C1 C1 -6.2(5) . 2
O1 N1 C1 Cl1 1.8(4) . .
Fe1 N1 C1 Cl1 170.85(17) . .
O2 N2 C2 C3 -176.5(3) . .
Fe1 N2 C2 C3 -4.3(4) . .
O2 N2 C2 Cl2 1.3(4) . .
Fe1 N2 C2 Cl2 173.43(17) . .
O3 N3 C3 C2 -174.8(3) . .
Fe1 N3 C3 C2 -4.7(4) . .
O3 N3 C3 Cl3 2.7(4) . .
Fe1 N3 C3 Cl3 172.70(17) . .
N2 C2 C3 N3 5.7(4) . .
Cl2 C2 C3 N3 -172.1(2) . .
N2 C2 C3 Cl3 -171.8(2) . .
Cl2 C2 C3 Cl3 10.5(4) . .
O3 B1 C4 C5 178.5(3) 2 .
O1 B1 C4 C5 -60.7(4) . .
O2 B1 C4 C5 58.9(4) . .
B1 C4 C5 C6 -171.9(3) . .
C4 C5 C6 C7 174.3(3) . .
C5 C6 C7 C8 -178.3(3) . .
C6 C7 C8 C9 177.0(3) . .
C7 C8 C9 C10 179.5(3) . .
C8 C9 C10 C11 179.1(3) . .
C9 C10 C11 C12 179.2(3) . .
C10 C11 C12 C13 -179.6(3) . .
C11 C12 C13 C14 178.6(3) . .
C12 C13 C14 C15 -179.5(3) . .
C13 C14 C15 C16 178.8(4) . .
C14 C15 C16 C17 179.3(4) . .
C15 C16 C17 C18 178.9(4) . .
C16 C17 C18 C19 178.6(4) . .
